data_7246646
loop_
_publ_author_name
'Kotte, Lohith'
'Pendota, Vinusha'
'Sreedhar, Bojja'
'Nanubolu, Jagadeesh Babu'

_publ_section_title
;
 Famciclovir--fumaric acid: an all-in-one multicomponent system with salt,
 cocrystal and salt--cocrystal continuum
;
_journal_issue 17
_journal_name_full CrystEngComm
_journal_page_first 2662
_journal_page_last 2678
_journal_paper_doi 10.1039/D3CE00200D
_journal_volume 25
_journal_year 2023
_chemical_formula_moiety 'C14 H20 N5 O4, 0.5(C4 H2 O4)'
_chemical_formula_sum 'C16 H21 N5 O6'
_chemical_formula_weight 379.38
_chemical_name_systematic 'Famciclovir-fumaric acid (1:0.5)'
_space_group_crystal_system monoclinic
_space_group_IT_number 14
_space_group_name_Hall '-P 2yn'
_space_group_name_H-M_alt 'P 1 21/n 1'
_atom_sites_solution_hydrogens mixed
_audit_creation_method SHELXL-2018/3
_audit_update_record
;
2023-02-27 deposited with the CCDC.	2023-04-04 downloaded from the CCDC.
;
_cell_angle_alpha 90
_cell_angle_beta 107.15(3)
_cell_angle_gamma 90
_cell_formula_units_Z 4
_cell_length_a 14.107(8)
_cell_length_b 7.457(5)
_cell_length_c 17.652(12)
_cell_measurement_reflns_used 9955
_cell_measurement_temperature 100(2)
_cell_measurement_theta_max 30.507
_cell_measurement_theta_min 2.413
_cell_volume 1774(2)
_computing_cell_refinement '<i>SAINT</i> (Bruker, 2016)'
_computing_data_collection '<i>APEX3</i> (Bruker, 2016)'
_computing_data_reduction 'Bruker SAINT'
_computing_structure_refinement 'SHELXL-2018/3 (Sheldrick, 2018)'
_computing_structure_solution 'SHELXT 2014/5 (Sheldrick, 2014)'
_diffrn_ambient_temperature 100(2)
_diffrn_measured_fraction_theta_full 0.998
_diffrn_measured_fraction_theta_max 0.999
_diffrn_measurement_device_type 'Bruker D8 QUEST PHOTON-100'
_diffrn_measurement_method '\w and \f'
_diffrn_radiation_type MoK\a
_diffrn_radiation_wavelength 0.71073
_diffrn_reflns_av_R_equivalents 0.0319
_diffrn_reflns_av_unetI/netI 0.0289
_diffrn_reflns_Laue_measured_fraction_full 0.998
_diffrn_reflns_Laue_measured_fraction_max 0.999
_diffrn_reflns_limit_h_max 19
_diffrn_reflns_limit_h_min -19
_diffrn_reflns_limit_k_max 10
_diffrn_reflns_limit_k_min -7
_diffrn_reflns_limit_l_max 24
_diffrn_reflns_limit_l_min -24
_diffrn_reflns_number 25784
_diffrn_reflns_point_group_measured_fraction_full 0.998
_diffrn_reflns_point_group_measured_fraction_max 0.999
_diffrn_reflns_theta_full 25.242
_diffrn_reflns_theta_max 29.998
_diffrn_reflns_theta_min 2.195
_diffrn_source microfocus
_exptl_absorpt_coefficient_mu 0.110
_exptl_absorpt_correction_T_max 0.7461
_exptl_absorpt_correction_T_min 0.6997
_exptl_absorpt_correction_type multi-scan
_exptl_absorpt_process_details 'SADABS 2014/5'
_exptl_crystal_density_diffrn 1.420
_exptl_crystal_description needle
_exptl_crystal_F_000 800
_exptl_crystal_recrystallization_method 'Re-crystallisation from solvent: Ethanol'
_exptl_crystal_size_max 0.300
_exptl_crystal_size_mid 0.120
_exptl_crystal_size_min 0.080
_refine_diff_density_max 0.452
_refine_diff_density_min -0.343
_refine_diff_density_rms 0.060
_refine_ls_extinction_method none
_refine_ls_goodness_of_fit_ref 1.049
_refine_ls_hydrogen_treatment mixed
_refine_ls_matrix_type full
_refine_ls_number_parameters 259
_refine_ls_number_reflns 5172
_refine_ls_number_restraints 0
_refine_ls_restrained_S_all 1.049
_refine_ls_R_factor_all 0.0496
_refine_ls_R_factor_gt 0.0400
_refine_ls_shift/su_max 0.001
_refine_ls_shift/su_mean 0.000
_refine_ls_structure_factor_coef Fsqd
_refine_ls_weighting_details 'w=1/[\s^2^(Fo^2^)+(0.0495P)^2^+0.8836P] where P=(Fo^2^+2Fc^2^)/3'
_refine_ls_weighting_scheme calc
_refine_ls_wR_factor_gt 0.0990
_refine_ls_wR_factor_ref 0.1053
_reflns_Friedel_coverage 0.000
_reflns_number_gt 4395
_reflns_number_total 5172
_reflns_threshold_expression 'I > 2\s(I)'
_cod_data_source_file d3ce00200d2.cif
_cod_data_source_block KA282_0m-auto
_cod_depositor_comments 'Adding full bibliography for 7246646--7246653.cif.'
_cod_original_cell_volume 1774.4(19)
_cod_original_sg_symbol_H-M 'P 21/n'
_cod_database_code 7246646
_shelx_shelxl_version_number 2018/3
_shelx_space_group_comment
;
The symmetry employed for this shelxl refinement is uniquely defined
by the following loop, which should always be used as a source of
symmetry information in preference to the above space-group names.
They are only intended as comments.
;
_shelx_estimated_absorpt_t_min 0.968
_shelx_estimated_absorpt_t_max 0.991

loop_
_space_group_symop_operation_xyz
'x, y, z'
'-x+1/2, y+1/2, -z+1/2'
'-x, -y, -z'
'x-1/2, -y-1/2, z-1/2'

loop_
_atom_site_label
_atom_site_type_symbol
_atom_site_fract_x
_atom_site_fract_y
_atom_site_fract_z
_atom_site_U_iso_or_equiv
_atom_site_adp_type
_atom_site_occupancy
_atom_site_site_symmetry_order
_atom_site_calc_flag
_atom_site_refinement_flags_posn
_atom_site_refinement_flags_adp
_atom_site_refinement_flags_occupancy
_atom_site_disorder_assembly
_atom_site_disorder_group
O1 O 0.78356(6) 0.38876(12) 0.72728(5) 0.01805(18) Uani 1 1 d . . . . .
O2 O 0.94324(6) 0.45280(11) 0.73712(5) 0.01244(16) Uani 1 1 d . . . . .
O3 O 1.18396(7) 0.51214(16) 0.61126(6) 0.0301(2) Uani 1 1 d . . . . .
O4 O 1.09868(6) 0.65773(12) 0.68069(5) 0.01492(17) Uani 1 1 d . . . . .
O5 O 0.18363(6) 0.98150(15) 0.57119(5) 0.0256(2) Uani 1 1 d . . . . .
O6 O 0.16879(6) 0.84189(12) 0.45575(5) 0.01621(17) Uani 1 1 d . . . . .
N1 N 0.35828(6) 0.80426(13) 0.48794(5) 0.01127(18) Uani 1 1 d . . . . .
H1N H 0.2705(18) 0.825(3) 0.4771(14) 0.069(7) Uiso 1 1 d . . . . .
N2 N 0.38848(7) 0.92906(14) 0.61247(6) 0.0154(2) Uani 1 1 d . . . . .
H2N H 0.3247(14) 0.947(2) 0.6024(11) 0.031(5) Uiso 1 1 d . . . . .
H3N H 0.4302(13) 0.957(2) 0.6576(11) 0.029(4) Uiso 1 1 d . . . . .
N3 N 0.52439(6) 0.83011(12) 0.57594(5) 0.01038(17) Uani 1 1 d . . . . .
N4 N 0.54436(7) 0.61504(13) 0.39902(6) 0.01395(19) Uani 1 1 d . . . . .
N5 N 0.64537(6) 0.70463(12) 0.51863(5) 0.01017(17) Uani 1 1 d . . . . .
C1 C 0.42535(7) 0.85299(14) 0.55848(6) 0.01025(19) Uani 1 1 d . . . . .
C2 C 0.38888(8) 0.72548(15) 0.42997(6) 0.0121(2) Uani 1 1 d . . . . .
H2 H 0.342516 0.693101 0.380890 0.014 Uiso 1 1 calc R U . . .
C3 C 0.48862(8) 0.69352(14) 0.44387(6) 0.0110(2) Uani 1 1 d . . . . .
C4 C 0.55137(7) 0.74949(14) 0.51834(6) 0.00939(19) Uani 1 1 d . . . . .
C5 C 0.63602(8) 0.62530(15) 0.44525(6) 0.0128(2) Uani 1 1 d . . . . .
H5 H 0.691178 0.582436 0.430069 0.015 Uiso 1 1 calc R U . . .
C6 C 0.73535(7) 0.73954(15) 0.58451(6) 0.0126(2) Uani 1 1 d . . . . .
H6A H 0.723811 0.701848 0.634837 0.015 Uiso 1 1 calc R U . . .
H6B H 0.748922 0.870012 0.587797 0.015 Uiso 1 1 calc R U . . .
C7 C 0.82575(7) 0.64081(14) 0.57486(6) 0.01071(19) Uani 1 1 d . . . . .
H7A H 0.833616 0.669167 0.522249 0.013 Uiso 1 1 calc R U . . .
H7B H 0.815156 0.509921 0.577106 0.013 Uiso 1 1 calc R U . . .
C8 C 0.92111(7) 0.69349(14) 0.63996(6) 0.00967(19) Uani 1 1 d . . . . .
H8 H 0.928318 0.826689 0.638078 0.012 Uiso 1 1 calc R U . . .
C9 C 0.92161(8) 0.64346(14) 0.72403(6) 0.01130(19) Uani 1 1 d . . . . .
H9A H 0.972505 0.714742 0.763017 0.014 Uiso 1 1 calc R U . . .
H9B H 0.856155 0.670621 0.731302 0.014 Uiso 1 1 calc R U . . .
C10 C 0.86795(8) 0.33903(15) 0.73531(6) 0.0126(2) Uani 1 1 d . . . . .
C11 C 0.90262(9) 0.14864(16) 0.74253(7) 0.0170(2) Uani 1 1 d . . . . .
H11A H 0.847802 0.069479 0.744142 0.025 Uiso 1 1 calc R U . . .
H11B H 0.957489 0.134155 0.791369 0.025 Uiso 1 1 calc R U . . .
H11C H 0.925316 0.117463 0.696802 0.025 Uiso 1 1 calc R U . . .
C12 C 1.00882(7) 0.60922(15) 0.61914(6) 0.0118(2) Uani 1 1 d . . . . .
H12A H 1.001455 0.477171 0.616010 0.014 Uiso 1 1 calc R U . . .
H12B H 1.011800 0.654009 0.567096 0.014 Uiso 1 1 calc R U . . .
C13 C 1.18338(8) 0.59857(17) 0.66859(7) 0.0175(2) Uani 1 1 d . . . . .
C14 C 1.27349(9) 0.6522(2) 0.73420(8) 0.0254(3) Uani 1 1 d . . . . .
H14A H 1.327379 0.567284 0.736859 0.038 Uiso 1 1 calc R U . . .
H14B H 1.257776 0.651517 0.784703 0.038 Uiso 1 1 calc R U . . .
H14C H 1.294210 0.772985 0.723921 0.038 Uiso 1 1 calc R U . . .
C15 C 0.13373(8) 0.92375(15) 0.50607(6) 0.0129(2) Uani 1 1 d . . . . .
C16 C 0.02305(8) 0.95008(15) 0.47956(6) 0.0131(2) Uani 1 1 d . . . . .
H16 H -0.015192 0.893680 0.432130 0.016 Uiso 1 1 calc R U . . .

loop_
_atom_site_aniso_label
_atom_site_aniso_U_11
_atom_site_aniso_U_22
_atom_site_aniso_U_33
_atom_site_aniso_U_23
_atom_site_aniso_U_13
_atom_site_aniso_U_12
O1 0.0101(4) 0.0231(4) 0.0202(4) -0.0001(3) 0.0033(3) -0.0015(3)
O2 0.0096(3) 0.0141(4) 0.0134(4) 0.0035(3) 0.0030(3) 0.0009(3)
O3 0.0157(4) 0.0491(7) 0.0267(5) -0.0099(4) 0.0082(4) 0.0093(4)
O4 0.0068(3) 0.0223(4) 0.0156(4) -0.0029(3) 0.0033(3) 0.0004(3)
O5 0.0109(4) 0.0431(6) 0.0206(4) -0.0126(4) 0.0014(3) 0.0049(4)
O6 0.0092(3) 0.0246(4) 0.0148(4) -0.0031(3) 0.0034(3) 0.0028(3)
N1 0.0080(4) 0.0139(4) 0.0110(4) -0.0001(3) 0.0014(3) 0.0003(3)
N2 0.0074(4) 0.0252(5) 0.0128(4) -0.0054(4) 0.0019(3) 0.0021(4)
N3 0.0074(4) 0.0127(4) 0.0107(4) 0.0001(3) 0.0022(3) 0.0006(3)
N4 0.0118(4) 0.0173(5) 0.0129(4) -0.0025(3) 0.0038(3) 0.0020(3)
N5 0.0072(4) 0.0131(4) 0.0099(4) -0.0008(3) 0.0022(3) 0.0018(3)
C1 0.0088(4) 0.0107(5) 0.0108(4) 0.0006(4) 0.0021(3) -0.0001(4)
C2 0.0106(4) 0.0138(5) 0.0102(4) -0.0011(4) 0.0007(4) -0.0004(4)
C3 0.0103(4) 0.0122(5) 0.0104(4) -0.0004(4) 0.0026(4) 0.0007(4)
C4 0.0074(4) 0.0096(4) 0.0105(4) 0.0018(3) 0.0017(3) 0.0008(3)
C5 0.0117(5) 0.0154(5) 0.0119(5) -0.0014(4) 0.0042(4) 0.0023(4)
C6 0.0078(4) 0.0166(5) 0.0119(5) -0.0032(4) 0.0005(3) 0.0022(4)
C7 0.0081(4) 0.0135(5) 0.0103(4) -0.0004(4) 0.0023(3) 0.0019(4)
C8 0.0074(4) 0.0110(5) 0.0110(4) 0.0003(3) 0.0034(3) 0.0009(3)
C9 0.0106(4) 0.0127(5) 0.0105(4) -0.0011(4) 0.0030(3) 0.0007(4)
C10 0.0117(5) 0.0176(5) 0.0078(4) 0.0011(4) 0.0015(3) -0.0020(4)
C11 0.0200(5) 0.0153(5) 0.0155(5) 0.0007(4) 0.0051(4) -0.0008(4)
C12 0.0074(4) 0.0159(5) 0.0118(4) -0.0006(4) 0.0025(3) 0.0014(4)
C13 0.0092(5) 0.0248(6) 0.0194(5) 0.0028(4) 0.0055(4) 0.0025(4)
C14 0.0107(5) 0.0370(7) 0.0267(6) 0.0000(5) 0.0026(4) -0.0016(5)
C15 0.0091(4) 0.0150(5) 0.0147(5) 0.0019(4) 0.0038(4) 0.0011(4)
C16 0.0080(4) 0.0166(5) 0.0144(5) 0.0022(4) 0.0029(4) 0.0005(4)

loop_
_atom_type_symbol
_atom_type_description
_atom_type_scat_dispersion_real
_atom_type_scat_dispersion_imag
_atom_type_scat_source
C C 0.0033 0.0016 'International Tables Vol C Tables 4.2.6.8 and 6.1.1.4'
H H 0.0000 0.0000 'International Tables Vol C Tables 4.2.6.8 and 6.1.1.4'
N N 0.0061 0.0033 'International Tables Vol C Tables 4.2.6.8 and 6.1.1.4'
O O 0.0106 0.0060 'International Tables Vol C Tables 4.2.6.8 and 6.1.1.4'

loop_
_geom_angle_atom_site_label_1
_geom_angle_atom_site_label_2
_geom_angle_atom_site_label_3
_geom_angle
_geom_angle_site_symmetry_1
_geom_angle_site_symmetry_3
_geom_angle_publ_flag
C10 O2 C9 118.80(9) . . ?
C13 O4 C12 114.77(9) . . ?
C15 O6 H1N 115.8(10) . . ?
C2 N1 C1 120.78(10) . . ?
C2 N1 H1N 118.4(11) . . ?
C1 N1 H1N 120.7(11) . . ?
C1 N2 H2N 120.9(12) . . ?
C1 N2 H3N 117.1(11) . . ?
H2N N2 H3N 122.0(16) . . ?
C4 N3 C1 113.14(9) . . ?
C5 N4 C3 103.83(10) . . ?
C4 N5 C5 105.94(9) . . ?
C4 N5 C6 124.78(9) . . ?
C5 N5 C6 129.28(9) . . ?
N2 C1 N3 118.96(10) . . ?
N2 C1 N1 116.71(10) . . ?
N3 C1 N1 124.33(10) . . ?
N1 C2 C3 118.48(10) . . ?
N1 C2 H2 120.8 . . ?
C3 C2 H2 120.8 . . ?
C2 C3 N4 133.46(10) . . ?
C2 C3 C4 116.20(10) . . ?
N4 C3 C4 110.34(10) . . ?
N3 C4 N5 127.17(10) . . ?
N3 C4 C3 127.04(10) . . ?
N5 C4 C3 105.79(9) . . ?
N4 C5 N5 114.11(10) . . ?
N4 C5 H5 122.9 . . ?
N5 C5 H5 122.9 . . ?
N5 C6 C7 112.43(9) . . ?
N5 C6 H6A 109.1 . . ?
C7 C6 H6A 109.1 . . ?
N5 C6 H6B 109.1 . . ?
C7 C6 H6B 109.1 . . ?
H6A C6 H6B 107.8 . . ?
C6 C7 C8 111.63(9) . . ?
C6 C7 H7A 109.3 . . ?
C8 C7 H7A 109.3 . . ?
C6 C7 H7B 109.3 . . ?
C8 C7 H7B 109.3 . . ?
H7A C7 H7B 108.0 . . ?
C12 C8 C9 111.19(9) . . ?
C12 C8 C7 107.88(9) . . ?
C9 C8 C7 114.52(9) . . ?
C12 C8 H8 107.7 . . ?
C9 C8 H8 107.7 . . ?
C7 C8 H8 107.7 . . ?
O2 C9 C8 109.43(8) . . ?
O2 C9 H9A 109.8 . . ?
C8 C9 H9A 109.8 . . ?
O2 C9 H9B 109.8 . . ?
C8 C9 H9B 109.8 . . ?
H9A C9 H9B 108.2 . . ?
O1 C10 O2 123.17(11) . . ?
O1 C10 C11 125.79(10) . . ?
O2 C10 C11 111.03(10) . . ?
C10 C11 H11A 109.5 . . ?
C10 C11 H11B 109.5 . . ?
H11A C11 H11B 109.5 . . ?
C10 C11 H11C 109.5 . . ?
H11A C11 H11C 109.5 . . ?
H11B C11 H11C 109.5 . . ?
O4 C12 C8 107.95(9) . . ?
O4 C12 H12A 110.1 . . ?
C8 C12 H12A 110.1 . . ?
O4 C12 H12B 110.1 . . ?
C8 C12 H12B 110.1 . . ?
H12A C12 H12B 108.4 . . ?
O3 C13 O4 122.36(11) . . ?
O3 C13 C14 125.35(11) . . ?
O4 C13 C14 112.29(11) . . ?
C13 C14 H14A 109.5 . . ?
C13 C14 H14B 109.5 . . ?
H14A C14 H14B 109.5 . . ?
C13 C14 H14C 109.5 . . ?
H14A C14 H14C 109.5 . . ?
H14B C14 H14C 109.5 . . ?
O5 C15 O6 125.22(11) . . ?
O5 C15 C16 119.89(10) . . ?
O6 C15 C16 114.88(10) . . ?
C16 C16 C15 122.14(13) 3_576 . ?
C16 C16 H16 118.9 3_576 . ?
C15 C16 H16 118.9 . . ?

loop_
_geom_bond_atom_site_label_1
_geom_bond_atom_site_label_2
_geom_bond_distance
_geom_bond_site_symmetry_2
_geom_bond_publ_flag
O1 C10 1.2145(15) . ?
O2 C10 1.3524(14) . ?
O2 C9 1.4582(16) . ?
O3 C13 1.2018(17) . ?
O4 C13 1.3486(15) . ?
O4 C12 1.4511(15) . ?
O5 C15 1.2350(16) . ?
O6 C15 1.2905(14) . ?
O6 H1N 1.38(2) . ?
N1 C2 1.3562(15) . ?
N1 C1 1.3721(15) . ?
N1 H1N 1.21(2) . ?
N2 C1 1.3390(15) . ?
N2 H2N 0.875(19) . ?
N2 H3N 0.865(19) . ?
N3 C4 1.3297(15) . ?
N3 C1 1.3500(15) . ?
N4 C5 1.3121(16) . ?
N4 C3 1.3981(15) . ?
N5 C4 1.3662(14) . ?
N5 C5 1.3943(15) . ?
N5 C6 1.4699(15) . ?
C2 C3 1.3759(16) . ?
C2 H2 0.9500 . ?
C3 C4 1.4140(16) . ?
C5 H5 0.9500 . ?
C6 C7 1.5250(16) . ?
C6 H6A 0.9900 . ?
C6 H6B 0.9900 . ?
C7 C8 1.5405(16) . ?
C7 H7A 0.9900 . ?
C7 H7B 0.9900 . ?
C8 C12 1.5261(15) . ?
C8 C9 1.5282(17) . ?
C8 H8 1.0000 . ?
C9 H9A 0.9900 . ?
C9 H9B 0.9900 . ?
C10 C11 1.4949(18) . ?
C11 H11A 0.9800 . ?
C11 H11B 0.9800 . ?
C11 H11C 0.9800 . ?
C12 H12A 0.9900 . ?
C12 H12B 0.9900 . ?
C13 C14 1.4997(18) . ?
C14 H14A 0.9800 . ?
C14 H14B 0.9800 . ?
C14 H14C 0.9800 . ?
C15 C16 1.5048(17) . ?
C16 C16 1.332(2) 3_576 ?
C16 H16 0.9500 . ?

loop_
_geom_torsion_atom_site_label_1
_geom_torsion_atom_site_label_2
_geom_torsion_atom_site_label_3
_geom_torsion_atom_site_label_4
_geom_torsion
_geom_torsion_site_symmetry_1
_geom_torsion_site_symmetry_2
_geom_torsion_site_symmetry_3
_geom_torsion_site_symmetry_4
_geom_torsion_publ_flag
C4 N3 C1 N2 178.50(10) . . . . ?
C4 N3 C1 N1 -1.96(15) . . . . ?
C2 N1 C1 N2 -179.65(10) . . . . ?
C2 N1 C1 N3 0.80(16) . . . . ?
C1 N1 C2 C3 0.78(16) . . . . ?
N1 C2 C3 N4 179.13(11) . . . . ?
N1 C2 C3 C4 -0.98(15) . . . . ?
C5 N4 C3 C2 179.68(12) . . . . ?
C5 N4 C3 C4 -0.22(12) . . . . ?
C1 N3 C4 N5 -178.69(10) . . . . ?
C1 N3 C4 C3 1.75(16) . . . . ?
C5 N5 C4 N3 -179.33(10) . . . . ?
C6 N5 C4 N3 -0.26(17) . . . . ?
C5 N5 C4 C3 0.30(11) . . . . ?
C6 N5 C4 C3 179.38(10) . . . . ?
C2 C3 C4 N3 -0.34(17) . . . . ?
N4 C3 C4 N3 179.57(10) . . . . ?
C2 C3 C4 N5 -179.98(9) . . . . ?
N4 C3 C4 N5 -0.06(12) . . . . ?
C3 N4 C5 N5 0.43(13) . . . . ?
C4 N5 C5 N4 -0.48(13) . . . . ?
C6 N5 C5 N4 -179.50(10) . . . . ?
C4 N5 C6 C7 168.11(10) . . . . ?
C5 N5 C6 C7 -13.05(16) . . . . ?
N5 C6 C7 C8 174.38(9) . . . . ?
C6 C7 C8 C12 -172.26(9) . . . . ?
C6 C7 C8 C9 63.37(12) . . . . ?
C10 O2 C9 C8 -103.39(10) . . . . ?
C12 C8 C9 O2 -44.21(11) . . . . ?
C7 C8 C9 O2 78.38(11) . . . . ?
C9 O2 C10 O1 -3.85(15) . . . . ?
C9 O2 C10 C11 174.84(9) . . . . ?
C13 O4 C12 C8 -177.36(9) . . . . ?
C9 C8 C12 O4 -53.27(12) . . . . ?
C7 C8 C12 O4 -179.63(8) . . . . ?
C12 O4 C13 O3 -0.14(17) . . . . ?
C12 O4 C13 C14 -179.79(10) . . . . ?
O5 C15 C16 C16 6.9(2) . . . 3_576 ?
O6 C15 C16 C16 -172.04(14) . . . 3_576 ?
